data_4073447
loop_
_publ_author_name
'Thomas, Christine M.'
'R\"udiger, Olaf'
'Liu, Tianbiao'
'Carson, Cody E.'
'Hall, Michael B.'
'Darensbourg, Marcetta Y.'

_publ_section_title
;
 Synthesis of Carboxylic Acid-Modified [FeFe]-Hydrogenase Model Complexes
 Amenable to Surface Immobilization
;
_journal_issue 16
_journal_name_full Organometallics
_journal_page_first 3976
_journal_paper_doi 10.1021/om7003354
_journal_volume 26
_journal_year 2007
_chemical_formula_sum 'C17 H23 Fe2 O12 P S2'
_chemical_formula_weight 626.16
_chemical_name_common 'diron hexacarbonyl'
_chemical_name_systematic
; 
 ? 
;
_space_group_IT_number 2
_symmetry_cell_setting triclinic
_symmetry_space_group_name_Hall '-P 1'
_symmetry_space_group_name_H-M 'P -1'
_atom_sites_solution_hydrogens geom
_atom_sites_solution_primary direct
_atom_sites_solution_secondary difmap
_audit_creation_method SHELXL-97
_cell_angle_alpha 98.805(3)
_cell_angle_beta 92.008(3)
_cell_angle_gamma 117.698(3)
_cell_formula_units_Z 2
_cell_length_a 8.3065(16)
_cell_length_b 8.7654(16)
_cell_length_c 19.337(4)
_cell_measurement_reflns_used 7460
_cell_measurement_temperature 163(2)
_cell_measurement_theta_max 28.34
_cell_measurement_theta_min 2.7
_cell_volume 1222.8(4)
_computing_cell_refinement 'Bruker SMART'
_computing_data_collection 'Bruker SMART'
_computing_data_reduction saint
_computing_molecular_graphics pov
_computing_publication_material 'Bruker SHELXTL'
_computing_structure_refinement 'SHELXL-97 (Sheldrick, 1997)'
_computing_structure_solution 'SHELXS-97 (Sheldrick, 1990)'
_diffrn_ambient_temperature 163(2)
_diffrn_measured_fraction_theta_full 0.643
_diffrn_measured_fraction_theta_max 0.643
_diffrn_measurement_device_type 'CCD area detector'
_diffrn_measurement_method 'phi and omega scans'
_diffrn_radiation_monochromator graphite
_diffrn_radiation_source 'fine-focus sealed tube'
_diffrn_radiation_type MoK\a
_diffrn_radiation_wavelength 0.71073
_diffrn_reflns_av_R_equivalents 0.0473
_diffrn_reflns_av_sigmaI/netI 0.0957
_diffrn_reflns_limit_h_max 11
_diffrn_reflns_limit_h_min -11
_diffrn_reflns_limit_k_max 11
_diffrn_reflns_limit_k_min -11
_diffrn_reflns_limit_l_max 25
_diffrn_reflns_limit_l_min -24
_diffrn_reflns_number 7468
_diffrn_reflns_theta_full 28.36
_diffrn_reflns_theta_max 28.36
_diffrn_reflns_theta_min 1.07
_exptl_absorpt_coefficient_mu 1.475
_exptl_absorpt_correction_T_max 0.7093
_exptl_absorpt_correction_T_min 0.6262
_exptl_absorpt_correction_type multi-scan
_exptl_absorpt_process_details sadabs
_exptl_crystal_colour red
_exptl_crystal_density_diffrn 1.652
_exptl_crystal_density_meas 0
_exptl_crystal_density_method 'not measured'
_exptl_crystal_description block
_exptl_crystal_F_000 620
_exptl_crystal_size_max 0.35
_exptl_crystal_size_mid 0.30
_exptl_crystal_size_min 0.25
_refine_diff_density_max 0.742
_refine_diff_density_min -0.700
_refine_diff_density_rms 0.113
_refine_ls_extinction_method none
_refine_ls_goodness_of_fit_ref 0.967
_refine_ls_hydrogen_treatment mixed
_refine_ls_matrix_type full
_refine_ls_number_parameters 324
_refine_ls_number_reflns 3935
_refine_ls_number_restraints 0
_refine_ls_restrained_S_all 0.967
_refine_ls_R_factor_all 0.0694
_refine_ls_R_factor_gt 0.0508
_refine_ls_shift/su_max 0.001
_refine_ls_shift/su_mean 0.000
_refine_ls_structure_factor_coef Fsqd
_refine_ls_weighting_details 'calc w=1/[\s^2^(Fo^2^)+(0.0690P)^2^+0.0000P] where P=(Fo^2^+2Fc^2^)/3'
_refine_ls_weighting_scheme calc
_refine_ls_wR_factor_gt 0.1207
_refine_ls_wR_factor_ref 0.1354
_reflns_number_gt 2894
_reflns_number_total 3935
_reflns_threshold_expression >2sigma(I)
_cod_data_source_file om7003354-file001.cif
_cod_data_source_block leo2
_cod_original_sg_symbol_H-M P-1
_cod_database_code 4073447

loop_
_symmetry_equiv_pos_as_xyz
'x, y, z'
'-x, -y, -z'

loop_
_atom_site_label
_atom_site_type_symbol
_atom_site_fract_x
_atom_site_fract_y
_atom_site_fract_z
_atom_site_U_iso_or_equiv
_atom_site_adp_type
_atom_site_occupancy
_atom_site_symmetry_multiplicity
_atom_site_calc_flag
_atom_site_refinement_flags
Fe1 Fe 0.99348(8) 0.13068(7) 0.31981(3) 0.01197(17) Uani 1 1 d .
Fe2 Fe 0.84078(8) 0.31352(8) 0.36687(4) 0.01499(17) Uani 1 1 d .
S1 S 0.96161(15) 0.19331(13) 0.43470(6) 0.0158(2) Uani 1 1 d .
S2 S 0.69212(14) 0.04249(15) 0.30056(6) 0.0176(2) Uani 1 1 d .
P1 P 1.00532(14) 0.12459(13) 0.20536(6) 0.0107(2) Uani 1 1 d .
O1 O 0.5730(6) 0.3329(8) 0.4588(2) 0.0535(14) Uani 1 1 d .
O2 O 1.1725(5) 0.6515(4) 0.4162(2) 0.0257(8) Uani 1 1 d .
O3 O 0.7247(5) 0.4390(5) 0.2523(2) 0.0296(8) Uani 1 1 d .
O4 O 1.0614(6) -0.1697(5) 0.3139(2) 0.0356(10) Uani 1 1 d .
O5 O 1.3731(4) 0.4091(5) 0.3445(2) 0.0245(8) Uani 1 1 d .
O6 O 0.4770(4) -0.4412(4) 0.08480(19) 0.0191(7) Uani 1 1 d .
O7 O 0.7349(4) -0.3775(4) 0.03396(18) 0.0177(6) Uani 1 1 d .
H5 H 0.6608 -0.4227 -0.0032 0.027 Uiso 1 1 calc R
O8 O 1.4668(4) 0.0197(4) 0.10795(18) 0.0185(7) Uani 1 1 d .
O9 O 1.4777(5) 0.2018(5) 0.0371(2) 0.0219(8) Uani 1 1 d .
O10 O 0.8142(5) 0.2786(4) 0.0172(2) 0.0193(7) Uani 1 1 d .
O11 O 1.0998(4) 0.6031(4) 0.10794(18) 0.0180(7) Uani 1 1 d .
O12 O 1.3419(4) 0.7793(4) 0.18854(18) 0.0162(6) Uani 1 1 d .
C1 C 0.7795(7) 0.0066(6) 0.4647(3) 0.0226(10) Uani 1 1 d .
H1A H 0.8362 -0.0292 0.5005 0.027 Uiso 1 1 calc R
H1B H 0.6981 0.0464 0.4883 0.027 Uiso 1 1 calc R
C2 C 0.6619(7) -0.1545(6) 0.4078(3) 0.0270(11) Uani 1 1 d .
H2A H 0.7420 -0.1967 0.3845 0.032 Uiso 1 1 calc R
H2B H 0.5743 -0.2490 0.4304 0.032 Uiso 1 1 calc R
C3 C 0.5560(7) -0.1205(7) 0.3523(3) 0.0276(11) Uani 1 1 d .
H3A H 0.4734 -0.0823 0.3759 0.033 Uiso 1 1 calc R
H3B H 0.4781 -0.2329 0.3194 0.033 Uiso 1 1 calc R
C4 C 0.6787(7) 0.3284(7) 0.4237(3) 0.0282(12) Uani 1 1 d .
C5 C 1.0415(7) 0.5211(6) 0.3981(3) 0.0206(10) Uani 1 1 d .
C6 C 0.7744(7) 0.3921(6) 0.2964(3) 0.0217(10) Uani 1 1 d .
C7 C 1.0295(6) -0.0546(6) 0.3165(3) 0.0206(10) Uani 1 1 d .
C8 C 1.2257(6) 0.3000(5) 0.3361(2) 0.0149(9) Uani 1 1 d .
C9 C 0.8159(5) -0.0530(5) 0.1438(2) 0.0121(8) Uani 1 1 d .
H9A H 0.7050 -0.0394 0.1493 0.015 Uiso 1 1 calc R
H9B H 0.8456 -0.0403 0.0952 0.015 Uiso 1 1 calc R
C10 C 0.7708(6) -0.2402(5) 0.1527(3) 0.0185(9) Uani 1 1 d .
H10A H 0.8845 -0.2500 0.1575 0.022 Uiso 1 1 calc R
H10B H 0.7089 -0.2681 0.1953 0.022 Uiso 1 1 calc R
C11 C 0.6470(6) -0.3641(5) 0.0881(3) 0.0159(9) Uani 1 1 d .
C12 C 1.2087(5) 0.1119(5) 0.1766(2) 0.0139(8) Uani 1 1 d .
H12A H 1.3191 0.2217 0.1992 0.017 Uiso 1 1 calc R
H12B H 1.2144 0.0141 0.1944 0.017 Uiso 1 1 calc R
C13 C 1.2169(6) 0.0847(6) 0.0965(3) 0.0170(9) Uani 1 1 d .
H13A H 1.1170 -0.0322 0.0736 0.020 Uiso 1 1 calc R
H13B H 1.1997 0.1748 0.0770 0.020 Uiso 1 1 calc R
C14 C 1.3992(6) 0.0977(5) 0.0813(2) 0.0136(8) Uani 1 1 d .
C15 C 1.0162(5) 0.3094(5) 0.1683(2) 0.0131(8) Uani 1 1 d .
H15A H 1.0304 0.2893 0.1176 0.016 Uiso 1 1 calc R
H15B H 0.8982 0.3106 0.1719 0.016 Uiso 1 1 calc R
C16 C 1.1686(6) 0.4870(5) 0.2030(2) 0.0144(8) Uani 1 1 d .
H16A H 1.2832 0.4793 0.2096 0.017 Uiso 1 1 calc R
H16B H 1.1394 0.5205 0.2503 0.017 Uiso 1 1 calc R
C17 C 1.1998(5) 0.6287(5) 0.1611(2) 0.0128(8) Uani 1 1 d .
H1 H 0.827(9) 0.296(10) -0.027(4) 0.05(2) Uiso 1 1 d .
H2 H 0.882(9) 0.358(9) 0.042(4) 0.04(2) Uiso 1 1 d .
H3 H 1.555(7) 0.213(7) 0.032(3) 0.004(14) Uiso 1 1 d .
H4 H 1.360(6) 0.851(7) 0.154(3) 0.015(12) Uiso 1 1 d .

loop_
_atom_site_aniso_label
_atom_site_aniso_U_11
_atom_site_aniso_U_22
_atom_site_aniso_U_33
_atom_site_aniso_U_23
_atom_site_aniso_U_13
_atom_site_aniso_U_12
Fe1 0.0120(3) 0.0099(3) 0.0125(4) 0.0030(2) 0.0000(2) 0.0039(2)
Fe2 0.0146(3) 0.0169(3) 0.0149(4) 0.0052(3) 0.0031(3) 0.0080(3)
S1 0.0178(5) 0.0153(5) 0.0129(6) 0.0031(4) 0.0003(4) 0.0067(4)
S2 0.0124(5) 0.0204(5) 0.0140(6) 0.0048(4) 0.0010(4) 0.0025(4)
P1 0.0107(5) 0.0092(4) 0.0118(6) 0.0020(4) 0.0000(4) 0.0046(4)
O1 0.053(3) 0.114(4) 0.034(3) 0.039(3) 0.026(2) 0.064(3)
O2 0.0246(17) 0.0135(15) 0.027(2) -0.0001(14) -0.0007(15) 0.0006(15)
O3 0.035(2) 0.038(2) 0.026(2) 0.0125(17) 0.0017(17) 0.0236(19)
O4 0.051(2) 0.0264(19) 0.042(3) 0.0131(18) 0.006(2) 0.027(2)
O5 0.0140(16) 0.0246(17) 0.028(2) 0.0049(15) 0.0008(14) 0.0035(15)
O6 0.0119(14) 0.0154(14) 0.023(2) -0.0024(13) -0.0009(13) 0.0024(13)
O7 0.0134(14) 0.0196(15) 0.0162(18) -0.0003(13) -0.0002(13) 0.0058(14)
O8 0.0157(15) 0.0189(15) 0.023(2) 0.0092(14) 0.0016(14) 0.0086(14)
O9 0.0233(18) 0.0273(18) 0.026(2) 0.0147(15) 0.0118(16) 0.0174(17)
O10 0.0142(16) 0.0177(16) 0.020(2) 0.0070(15) 0.0008(15) 0.0016(15)
O11 0.0158(15) 0.0170(14) 0.0181(18) 0.0079(13) -0.0028(13) 0.0041(13)
O12 0.0160(15) 0.0101(13) 0.0190(19) 0.0045(12) -0.0001(13) 0.0030(13)
C1 0.027(2) 0.023(2) 0.018(3) 0.0100(19) 0.006(2) 0.010(2)
C2 0.027(2) 0.018(2) 0.022(3) 0.007(2) 0.003(2) -0.002(2)
C3 0.019(2) 0.025(2) 0.021(3) 0.006(2) 0.003(2) -0.005(2)
C4 0.020(2) 0.044(3) 0.029(3) 0.021(3) 0.011(2) 0.018(2)
C5 0.033(3) 0.028(2) 0.013(2) 0.0083(19) 0.008(2) 0.023(2)
C6 0.025(2) 0.027(2) 0.020(3) 0.008(2) 0.007(2) 0.016(2)
C7 0.029(2) 0.020(2) 0.012(3) 0.0053(18) -0.001(2) 0.011(2)
C8 0.0123(19) 0.0143(19) 0.017(3) 0.0046(17) 0.0021(17) 0.0048(18)
C9 0.0088(17) 0.0097(17) 0.014(2) 0.0017(15) -0.0004(16) 0.0015(16)
C10 0.023(2) 0.0133(19) 0.019(3) 0.0046(18) -0.0004(19) 0.0088(19)
C11 0.022(2) 0.0123(18) 0.016(2) 0.0014(16) -0.0003(18) 0.0109(18)
C12 0.0100(18) 0.0149(18) 0.017(2) 0.0034(16) 0.0028(17) 0.0061(17)
C13 0.0113(19) 0.025(2) 0.016(2) 0.0055(18) 0.0032(17) 0.0090(19)
C14 0.017(2) 0.0123(18) 0.011(2) 0.0005(16) -0.0003(17) 0.0074(17)
C15 0.0116(18) 0.0096(17) 0.017(2) 0.0037(16) 0.0006(17) 0.0037(16)
C16 0.017(2) 0.0129(18) 0.013(2) 0.0064(16) 0.0026(17) 0.0062(18)
C17 0.0105(18) 0.0104(17) 0.016(2) 0.0044(16) 0.0040(17) 0.0033(16)

loop_
_atom_type_symbol
_atom_type_description
_atom_type_scat_dispersion_real
_atom_type_scat_dispersion_imag
_atom_type_scat_source
C C 0.0033 0.0016 'International Tables Vol C Tables 4.2.6.8 and 6.1.1.4'
H H 0.0000 0.0000 'International Tables Vol C Tables 4.2.6.8 and 6.1.1.4'
O O 0.0106 0.0060 'International Tables Vol C Tables 4.2.6.8 and 6.1.1.4'
P P 0.1023 0.0942 'International Tables Vol C Tables 4.2.6.8 and 6.1.1.4'
S S 0.1246 0.1234 'International Tables Vol C Tables 4.2.6.8 and 6.1.1.4'
Fe Fe 0.3463 0.8444 'International Tables Vol C Tables 4.2.6.8 and 6.1.1.4'

loop_
_geom_angle_atom_site_label_1
_geom_angle_atom_site_label_2
_geom_angle_atom_site_label_3
_geom_angle
C7 Fe1 C8 99.3(2)
C7 Fe1 P1 92.75(16)
C8 Fe1 P1 89.29(15)
C7 Fe1 S2 109.83(16)
C8 Fe1 S2 150.87(13)
P1 Fe1 S2 88.45(5)
C7 Fe1 S1 102.30(16)
C8 Fe1 S1 89.79(15)
P1 Fe1 S1 164.87(4)
S2 Fe1 S1 85.02(5)
C7 Fe1 Fe2 151.60(16)
C8 Fe1 Fe2 98.52(13)
P1 Fe1 Fe2 109.42(4)
S2 Fe1 Fe2 55.30(4)
S1 Fe1 Fe2 55.84(3)
C6 Fe2 C5 92.7(2)
C6 Fe2 C4 95.9(2)
C5 Fe2 C4 101.7(2)
C6 Fe2 S2 88.10(17)
C5 Fe2 S2 152.94(14)
C4 Fe2 S2 105.09(19)
C6 Fe2 S1 165.38(15)
C5 Fe2 S1 87.88(15)
C4 Fe2 S1 98.32(17)
S2 Fe2 S1 84.85(5)
C6 Fe2 Fe1 110.10(15)
C5 Fe2 Fe1 99.45(13)
C4 Fe2 Fe1 145.45(17)
S2 Fe2 Fe1 55.37(3)
S1 Fe2 Fe1 55.49(4)
C1 S1 Fe1 112.82(17)
C1 S1 Fe2 110.58(17)
Fe1 S1 Fe2 68.67(4)
C3 S2 Fe2 111.68(18)
C3 S2 Fe1 113.00(18)
Fe2 S2 Fe1 69.33(4)
C9 P1 C15 98.11(19)
C9 P1 C12 103.65(19)
C15 P1 C12 102.41(19)
C9 P1 Fe1 118.68(15)
C15 P1 Fe1 119.31(15)
C12 P1 Fe1 112.17(15)
C11 O7 H5 109.5
C14 O9 H3 114(5)
H1 O10 H2 110(7)
C17 O12 H4 105(3)
C2 C1 S1 116.1(4)
C2 C1 H1A 108.3
S1 C1 H1A 108.3
C2 C1 H1B 108.3
S1 C1 H1B 108.3
H1A C1 H1B 107.4
C3 C2 C1 113.6(4)
C3 C2 H2A 108.8
C1 C2 H2A 108.8
C3 C2 H2B 108.8
C1 C2 H2B 108.8
H2A C2 H2B 107.7
C2 C3 S2 116.3(3)
C2 C3 H3A 108.2
S2 C3 H3A 108.2
C2 C3 H3B 108.2
S2 C3 H3B 108.2
H3A C3 H3B 107.4
O1 C4 Fe2 178.1(6)
O2 C5 Fe2 177.5(4)
O3 C6 Fe2 177.1(4)
O4 C7 Fe1 176.7(4)
O5 C8 Fe1 178.0(4)
C10 C9 P1 115.3(3)
C10 C9 H9A 108.5
P1 C9 H9A 108.5
C10 C9 H9B 108.5
P1 C9 H9B 108.5
H9A C9 H9B 107.5
C11 C10 C9 107.2(4)
C11 C10 H10A 110.3
C9 C10 H10A 110.3
C11 C10 H10B 110.3
C9 C10 H10B 110.3
H10A C10 H10B 108.5
O6 C11 O7 123.0(4)
O6 C11 C10 123.3(4)
O7 C11 C10 113.7(4)
C13 C12 P1 115.9(3)
C13 C12 H12A 108.3
P1 C12 H12A 108.3
C13 C12 H12B 108.3
P1 C12 H12B 108.3
H12A C12 H12B 107.4
C14 C13 C12 110.1(4)
C14 C13 H13A 109.6
C12 C13 H13A 109.6
C14 C13 H13B 109.6
C12 C13 H13B 109.6
H13A C13 H13B 108.2
O8 C14 O9 123.6(4)
O8 C14 C13 123.2(4)
O9 C14 C13 113.2(4)
C16 C15 P1 115.1(3)
C16 C15 H15A 108.5
P1 C15 H15A 108.5
C16 C15 H15B 108.5
P1 C15 H15B 108.5
H15A C15 H15B 107.5
C15 C16 C17 113.1(4)
C15 C16 H16A 109.0
C17 C16 H16A 109.0
C15 C16 H16B 109.0
C17 C16 H16B 109.0
H16A C16 H16B 107.8
O11 C17 O12 124.5(4)
O11 C17 C16 122.7(4)
O12 C17 C16 112.8(4)

loop_
_geom_bond_atom_site_label_1
_geom_bond_atom_site_label_2
_geom_bond_distance
Fe1 C7 1.775(4)
Fe1 C8 1.782(4)
Fe1 P1 2.2122(13)
Fe1 S2 2.2472(13)
Fe1 S1 2.2605(14)
Fe1 Fe2 2.5553(8)
Fe2 C6 1.795(5)
Fe2 C5 1.797(5)
Fe2 C4 1.806(5)
Fe2 S2 2.2454(14)
Fe2 S1 2.2698(13)
S1 C1 1.831(5)
S2 C3 1.826(5)
P1 C9 1.828(4)
P1 C15 1.835(4)
P1 C12 1.843(4)
O1 C4 1.139(6)
O2 C5 1.144(6)
O3 C6 1.144(6)
O4 C7 1.151(6)
O5 C8 1.136(5)
O6 C11 1.245(5)
O7 C11 1.318(5)
O7 H5 0.8400
O8 C14 1.223(5)
O9 C14 1.308(5)
O9 H3 0.62(5)
O10 H1 0.89(8)
O10 H2 0.74(7)
O11 C17 1.222(6)
O12 C17 1.308(5)
O12 H4 0.96(6)
C1 C2 1.524(7)
C1 H1A 0.9900
C1 H1B 0.9900
C2 C3 1.513(8)
C2 H2A 0.9900
C2 H2B 0.9900
C3 H3A 0.9900
C3 H3B 0.9900
C9 C10 1.542(5)
C9 H9A 0.9900
C9 H9B 0.9900
C10 C11 1.501(6)
C10 H10A 0.9900
C10 H10B 0.9900
C12 C13 1.540(7)
C12 H12A 0.9900
C12 H12B 0.9900
C13 C14 1.507(5)
C13 H13A 0.9900
C13 H13B 0.9900
C15 C16 1.505(6)
C15 H15A 0.9900
C15 H15B 0.9900
C16 C17 1.513(5)
C16 H16A 0.9900
C16 H16B 0.9900

loop_
_geom_torsion_atom_site_label_1
_geom_torsion_atom_site_label_2
_geom_torsion_atom_site_label_3
_geom_torsion_atom_site_label_4
_geom_torsion
C7 Fe1 Fe2 C6 -138.4(4)
C8 Fe1 Fe2 C6 93.3(2)
P1 Fe1 Fe2 C6 1.00(18)
S2 Fe1 Fe2 C6 -72.80(18)
S1 Fe1 Fe2 C6 177.17(18)
C7 Fe1 Fe2 C5 125.2(4)
C8 Fe1 Fe2 C5 -3.1(2)
P1 Fe1 Fe2 C5 -95.38(16)
S2 Fe1 Fe2 C5 -169.18(16)
S1 Fe1 Fe2 C5 80.80(16)
C7 Fe1 Fe2 C4 -2.0(5)
C8 Fe1 Fe2 C4 -130.4(4)
P1 Fe1 Fe2 C4 137.4(3)
S2 Fe1 Fe2 C4 63.6(3)
S1 Fe1 Fe2 C4 -46.5(3)
C7 Fe1 Fe2 S2 -65.6(4)
C8 Fe1 Fe2 S2 166.07(16)
P1 Fe1 Fe2 S2 73.80(5)
S1 Fe1 Fe2 S2 -110.02(5)
C7 Fe1 Fe2 S1 44.4(3)
C8 Fe1 Fe2 S1 -83.91(15)
P1 Fe1 Fe2 S1 -176.18(5)
S2 Fe1 Fe2 S1 110.02(5)
C7 Fe1 S1 C1 -55.9(2)
C8 Fe1 S1 C1 -155.4(2)
P1 Fe1 S1 C1 118.1(2)
S2 Fe1 S1 C1 53.35(17)
Fe2 Fe1 S1 C1 104.19(17)
C7 Fe1 S1 Fe2 -160.08(16)
C8 Fe1 S1 Fe2 100.46(13)
P1 Fe1 S1 Fe2 13.94(19)
S2 Fe1 S1 Fe2 -50.84(4)
C6 Fe2 S1 C1 -117.9(7)
C5 Fe2 S1 C1 149.7(2)
C4 Fe2 S1 C1 48.1(3)
S2 Fe2 S1 C1 -56.43(18)
Fe1 Fe2 S1 C1 -107.34(18)
C6 Fe2 S1 Fe1 -10.6(7)
C5 Fe2 S1 Fe1 -102.99(14)
C4 Fe2 S1 Fe1 155.45(19)
S2 Fe2 S1 Fe1 50.92(4)
C6 Fe2 S2 C3 -136.4(2)
C5 Fe2 S2 C3 131.4(4)
C4 Fe2 S2 C3 -40.8(2)
S1 Fe2 S2 C3 56.40(19)
Fe1 Fe2 S2 C3 107.42(19)
C6 Fe2 S2 Fe1 116.16(15)
C5 Fe2 S2 Fe1 24.0(3)
C4 Fe2 S2 Fe1 -148.27(17)
S1 Fe2 S2 Fe1 -51.02(4)
C7 Fe1 S2 C3 47.0(3)
C8 Fe1 S2 C3 -134.9(4)
P1 Fe1 S2 C3 139.4(2)
S1 Fe1 S2 C3 -54.3(2)
Fe2 Fe1 S2 C3 -105.6(2)
C7 Fe1 S2 Fe2 152.59(17)
C8 Fe1 S2 Fe2 -29.3(3)
P1 Fe1 S2 Fe2 -115.05(4)
S1 Fe1 S2 Fe2 51.29(4)
C7 Fe1 P1 C9 70.8(2)
C8 Fe1 P1 C9 170.05(19)
S2 Fe1 P1 C9 -38.99(15)
S1 Fe1 P1 C9 -103.4(2)
Fe2 Fe1 P1 C9 -91.16(15)
C7 Fe1 P1 C15 -169.8(2)
C8 Fe1 P1 C15 -70.5(2)
S2 Fe1 P1 C15 80.46(16)
S1 Fe1 P1 C15 16.1(3)
Fe2 Fe1 P1 C15 28.29(16)
C7 Fe1 P1 C12 -50.1(2)
C8 Fe1 P1 C12 49.16(19)
S2 Fe1 P1 C12 -159.88(15)
S1 Fe1 P1 C12 135.8(2)
Fe2 Fe1 P1 C12 147.95(15)
Fe1 S1 C1 C2 -6.9(4)
Fe2 S1 C1 C2 67.8(4)
S1 C1 C2 C3 -62.3(5)
C1 C2 C3 S2 61.5(5)
Fe2 S2 C3 C2 -67.3(4)
Fe1 S2 C3 C2 8.6(5)
C15 P1 C9 C10 174.9(3)
C12 P1 C9 C10 70.0(4)
Fe1 P1 C9 C10 -55.1(3)
P1 C9 C10 C11 -166.4(3)
C9 C10 C11 O6 -94.9(5)
C9 C10 C11 O7 82.1(4)
C9 P1 C12 C13 43.7(4)
C15 P1 C12 C13 -58.0(3)
Fe1 P1 C12 C13 172.9(3)
P1 C12 C13 C14 173.5(3)
C12 C13 C14 O8 48.4(6)
C12 C13 C14 O9 -131.1(4)
C9 P1 C15 C16 -176.5(3)
C12 P1 C15 C16 -70.6(3)
Fe1 P1 C15 C16 54.0(3)
P1 C15 C16 C17 166.8(3)
C15 C16 C17 O11 6.3(5)
C15 C16 C17 O12 -174.7(3)
